data_7109536
loop_
_publ_author_name
'Sebastian H. Etschel'
'Andreas R. Waterloo'
'Johannes T. Margraf'
'Atefeh Y. Amin'
'Frank Hampel'
'Christof M. Jager'
'Timothy Clark'
'Marcus Halik'
'Rik R. Tykwinski'

_publ_section_title
;
 An unsymmetrical pentacene derivative with ambipolar behavior in organic
 thin-film transistors
;
_journal_name_full Chem.Commun.
_journal_page_first 6725
_journal_paper_doi 10.1039/c3cc43270j
_journal_volume 49
_journal_year 2013
_chemical_formula_moiety 'C47 H42 Si'
_chemical_formula_sum 'C47 H42 Si'
_chemical_formula_weight 634.90
_chemical_name_systematic
;
?
;
_space_group_crystal_system monoclinic
_space_group_IT_number 14
_space_group_name_Hall '-P 2ybc'
_space_group_name_H-M_alt 'P 1 21/c 1'
_symmetry_space_group_name_Hall '-P 2ybc'
_symmetry_space_group_name_H-M 'P 1 21/c 1'
_atom_sites_solution_hydrogens geom
_atom_sites_solution_primary direct
_atom_sites_solution_secondary difmap
_audit_creation_date 2011-10-14
_audit_creation_method
;
Olex2 1.1
(compiled 2011.09.07 svn.r1971, GUI svn.r3853)
;
_cell_angle_alpha 90.00
_cell_angle_beta 91.378(4)
_cell_angle_gamma 90.00
_cell_formula_units_Z 4
_cell_length_a 7.6889(3)
_cell_length_b 31.5880(11)
_cell_length_c 14.4774(4)
_cell_measurement_reflns_used 3757
_cell_measurement_temperature 173.0
_cell_measurement_theta_max 73.3931
_cell_measurement_theta_min 3.3561
_cell_volume 3515.2(2)
_computing_cell_refinement
;
CrysAlisPro, Agilent Technologies,
Version 1.171.35.11 (release 16-05-2011 CrysAlis171 .NET)
(compiled May 16 2011,17:55:39)
;
_computing_data_collection
;
CrysAlisPro, Agilent Technologies,
Version 1.171.35.11 (release 16-05-2011 CrysAlis171 .NET)
(compiled May 16 2011,17:55:39)
;
_computing_data_reduction
;
CrysAlisPro, Agilent Technologies,
Version 1.171.35.11 (release 16-05-2011 CrysAlis171 .NET)
(compiled May 16 2011,17:55:39)
;
_computing_molecular_graphics
;
O. V. Dolomanov, L. J. Bourhis, R. J. Gildea, J. A. K. Howard and H. Puschmann,
OLEX2: a complete structure solution, refinement and analysis program.
J. Appl. Cryst. (2009). 42, 339-341.
;
_computing_publication_material
;
O. V. Dolomanov, L. J. Bourhis, R. J. Gildea, J. A. K. Howard and H. Puschmann,
OLEX2: a complete structure solution, refinement and analysis program.
J. Appl. Cryst. (2009). 42, 339-341.
;
_computing_structure_refinement
;
SHELXL, G.M. Sheldrick, Acta Cryst.
2008). A64, 112-122
;
_computing_structure_solution
;
SHELXS, G.M. Sheldrick, Acta Cryst.
(2008). A64, 112-122
;
_diffrn_ambient_temperature 173.0
_diffrn_detector_area_resol_mean 10.6144
_diffrn_measured_fraction_theta_full 0.949
_diffrn_measured_fraction_theta_max 0.949
_diffrn_measurement_details
;
1 omega -100.00 -9.00 1.0000 1.5000
omega____ theta____ kappa____ phi______ frames
- -40.9105 -77.0000 150.0000 91

2 omega -67.00 27.00 1.0000 1.5000
omega____ theta____ kappa____ phi______ frames
- -40.9105 77.0000 -90.0000 94

3 omega 87.00 167.00 1.0000 3.0000
omega____ theta____ kappa____ phi______ frames
- 107.9009 45.0000 -30.0000 80

4 omega 99.00 178.00 1.0000 3.0000
omega____ theta____ kappa____ phi______ frames
- 107.9009 125.0000 -120.0000 79

5 omega 48.00 98.00 1.0000 3.0000
omega____ theta____ kappa____ phi______ frames
- 107.9009 -45.0000 120.0000 50

6 omega 74.00 146.00 1.0000 3.0000
omega____ theta____ kappa____ phi______ frames
- 107.9009 77.0000 0.0000 72

7 omega 77.00 136.00 1.0000 3.0000
omega____ theta____ kappa____ phi______ frames
- 107.9009 -153.0000 -62.0000 59

8 omega 109.00 178.00 1.0000 3.0000
omega____ theta____ kappa____ phi______ frames
- 107.9009 125.0000 60.0000 69
;
_diffrn_measurement_device_type 'SuperNova, Dual, Cu at zero, Atlas'
_diffrn_measurement_method '\w scans'
_diffrn_orient_matrix_UB_11 0.1301977000
_diffrn_orient_matrix_UB_12 -0.0357464000
_diffrn_orient_matrix_UB_13 0.0230397000
_diffrn_orient_matrix_UB_21 -0.1289000000
_diffrn_orient_matrix_UB_22 -0.0327527000
_diffrn_orient_matrix_UB_23 -0.0410051000
_diffrn_orient_matrix_UB_31 0.0817396000
_diffrn_orient_matrix_UB_32 0.0054595000
_diffrn_orient_matrix_UB_33 -0.0953209000
_diffrn_radiation_monochromator mirror
_diffrn_radiation_type 'Cu K\a'
_diffrn_radiation_wavelength 1.5418
_diffrn_reflns_av_R_equivalents 0.0282
_diffrn_reflns_av_unetI/netI 0.0405
_diffrn_reflns_limit_h_max 9
_diffrn_reflns_limit_h_min -9
_diffrn_reflns_limit_k_max 38
_diffrn_reflns_limit_k_min -24
_diffrn_reflns_limit_l_max 12
_diffrn_reflns_limit_l_min -18
_diffrn_reflns_number 12209
_diffrn_reflns_theta_full 73.55
_diffrn_reflns_theta_max 73.55
_diffrn_reflns_theta_min 3.36
_diffrn_source 'SuperNova (Cu) X-ray Source'
_exptl_absorpt_coefficient_mu 0.822
_exptl_absorpt_correction_T_max 0.977
_exptl_absorpt_correction_T_min 0.943
_exptl_absorpt_correction_type analytical
_exptl_absorpt_process_details
;
CrysAlisPro, Agilent Technologies,
Version 1.171.35.11 (release 16-05-2011 CrysAlis171 .NET)
(compiled May 16 2011,17:55:39)
Analytical numeric absorption correction using a multifaceted crystal
model based on expressions derived by R.C. Clark & J.S. Reid.
(Clark, R. C. & Reid, J. S. (1995). Acta Cryst. A51, 887-897)
;
_exptl_crystal_colour 'clear dark red'
_exptl_crystal_colour_lustre clear
_exptl_crystal_colour_modifier dark
_exptl_crystal_colour_primary red
_exptl_crystal_density_diffrn 1.200
_exptl_crystal_density_method 'not measured'
_exptl_crystal_description block
_exptl_crystal_F_000 1352
_exptl_crystal_recrystallization_method 'crystallized from DCM/MeOH'
_exptl_crystal_size_max 0.4432
_exptl_crystal_size_mid 0.1659
_exptl_crystal_size_min 0.1525
_refine_diff_density_max 0.459
_refine_diff_density_min -0.376
_refine_diff_density_rms 0.047
_refine_ls_extinction_method none
_refine_ls_goodness_of_fit_ref 1.027
_refine_ls_hydrogen_treatment mixed
_refine_ls_matrix_type full
_refine_ls_number_parameters 439
_refine_ls_number_reflns 6732
_refine_ls_number_restraints 0
_refine_ls_restrained_S_all 1.027
_refine_ls_R_factor_all 0.0670
_refine_ls_R_factor_gt 0.0510
_refine_ls_shift/su_max 0.000
_refine_ls_shift/su_mean 0.000
_refine_ls_structure_factor_coef Fsqd
_refine_ls_weighting_details 'calc w=1/[\s^2^(Fo^2^)+(0.0869P)^2^+0.1863P] where P=(Fo^2^+2Fc^2^)/3'
_refine_ls_weighting_scheme calc
_refine_ls_wR_factor_gt 0.1362
_refine_ls_wR_factor_ref 0.1518
_reflns_number_gt 5144
_reflns_number_total 6732
_reflns_threshold_expression >2sigma(I)
_cod_data_source_file c3cc43270j_1.txt
_cod_data_source_block aw22
_cod_database_code 7109536
_chemical_oxdiff_formula 'C47 H42 Si'
_reflns_odcompleteness_completeness 98.52
_reflns_odcompleteness_iscentric 1
_reflns_odcompleteness_theta 66.97

loop_
_space_group_symop_id
_space_group_symop_operation_xyz
1 'x, y, z'
2 '-x, y+1/2, -z+1/2'
3 '-x, -y, -z'
4 'x, -y-1/2, z-1/2'

loop_
_atom_site_label
_atom_site_type_symbol
_atom_site_fract_x
_atom_site_fract_y
_atom_site_fract_z
_atom_site_U_iso_or_equiv
_atom_site_adp_type
_atom_site_occupancy
_atom_site_symmetry_multiplicity
_atom_site_calc_flag
_atom_site_refinement_flags
C1 C 0.4727(2) 0.31363(6) 0.39302(11) 0.0296(4) Uani 1 1 d .
C2 C 0.4723(2) 0.35170(6) 0.39248(11) 0.0328(4) Uani 1 1 d .
C3 C 0.2238(3) 0.42367(6) 0.39292(13) 0.0376(4) Uani 1 1 d .
H3 H 0.1740 0.4098 0.4468 0.045 Uiso 1 1 calc R
C4 C 0.1875(3) 0.47091(7) 0.40391(19) 0.0571(6) Uani 1 1 d .
H4A H 0.2393 0.4808 0.4610 0.086 Uiso 1 1 calc R
H4B H 0.0642 0.4756 0.4044 0.086 Uiso 1 1 calc R
H4C H 0.2363 0.4861 0.3533 0.086 Uiso 1 1 calc R
C5 C 0.1251(3) 0.40586(10) 0.30801(18) 0.0650(7) Uani 1 1 d .
H5A H 0.1620 0.4203 0.2535 0.098 Uiso 1 1 calc R
H5B H 0.0024 0.4100 0.3150 0.098 Uiso 1 1 calc R
H5C H 0.1491 0.3762 0.3024 0.098 Uiso 1 1 calc R
C6 C 0.5945(3) 0.42992(6) 0.29628(12) 0.0364(4) Uani 1 1 d .
H6 H 0.7062 0.4151 0.3015 0.044 Uiso 1 1 calc R
C7 C 0.6392(3) 0.47701(7) 0.30192(15) 0.0508(5) Uani 1 1 d .
H7A H 0.5343 0.4934 0.2964 0.076 Uiso 1 1 calc R
H7B H 0.7151 0.4843 0.2527 0.076 Uiso 1 1 calc R
H7C H 0.6962 0.4829 0.3602 0.076 Uiso 1 1 calc R
C8 C 0.5200(3) 0.41856(7) 0.20019(13) 0.0468(5) Uani 1 1 d .
H8A H 0.4912 0.3890 0.1984 0.070 Uiso 1 1 calc R
H8B H 0.6050 0.4246 0.1545 0.070 Uiso 1 1 calc R
H8C H 0.4171 0.4350 0.1876 0.070 Uiso 1 1 calc R
C9 C 0.5702(3) 0.42740(6) 0.50781(12) 0.0371(4) Uani 1 1 d .
H9 H 0.5678 0.4584 0.5087 0.045 Uiso 1 1 calc R
C10 C 0.4751(3) 0.41195(7) 0.59340(13) 0.0494(5) Uani 1 1 d .
H10A H 0.3576 0.4223 0.5913 0.074 Uiso 1 1 calc R
H10B H 0.5338 0.4224 0.6481 0.074 Uiso 1 1 calc R
H10C H 0.4743 0.3816 0.5944 0.074 Uiso 1 1 calc R
C11 C 0.7624(3) 0.41371(8) 0.51452(15) 0.0498(5) Uani 1 1 d .
H11A H 0.7693 0.3834 0.5141 0.075 Uiso 1 1 calc R
H11B H 0.8142 0.4243 0.5709 0.075 Uiso 1 1 calc R
H11C H 0.8234 0.4249 0.4628 0.075 Uiso 1 1 calc R
C21 C 0.4743(2) 0.26844(5) 0.39546(11) 0.0274(3) Uani 1 1 d .
C22 C 0.5523(2) 0.24728(5) 0.47227(10) 0.0264(3) Uani 1 1 d .
C23 C 0.6273(2) 0.27005(5) 0.54692(11) 0.0293(4) Uani 1 1 d .
H23 H 0.6251 0.2995 0.5456 0.035 Uiso 1 1 calc R
C24 C 0.7042(2) 0.24969(6) 0.62221(11) 0.0294(4) Uani 1 1 d .
C25 C 0.7816(2) 0.27313(6) 0.69704(12) 0.0348(4) Uani 1 1 d .
H25 H 0.7798 0.3026 0.6956 0.042 Uiso 1 1 calc R
C26 C 0.8576(3) 0.25297(7) 0.76982(12) 0.0397(4) Uani 1 1 d .
H26 H 0.9077 0.2686 0.8179 0.048 Uiso 1 1 calc R
C27 C 0.8613(3) 0.20799(7) 0.77343(12) 0.0413(5) Uani 1 1 d .
H27 H 0.9133 0.1945 0.8241 0.050 Uiso 1 1 calc R
C28 C 0.7898(3) 0.18441(6) 0.70386(11) 0.0354(4) Uani 1 1 d .
H28 H 0.7940 0.1550 0.7073 0.043 Uiso 1 1 calc R
C29 C 0.7080(2) 0.20438(6) 0.62513(11) 0.0302(4) Uani 1 1 d .
C30 C 0.6334(2) 0.18136(6) 0.55252(11) 0.0292(4) Uani 1 1 d .
H30 H 0.6355 0.1519 0.5550 0.035 Uiso 1 1 calc R
C31 C 0.5542(2) 0.20151(5) 0.47491(10) 0.0267(3) Uani 1 1 d .
C32 C 0.4777(2) 0.17810(5) 0.40147(10) 0.0273(3) Uani 1 1 d .
C33 C 0.3988(2) 0.19926(5) 0.32531(10) 0.0272(4) Uani 1 1 d .
C34 C 0.3196(2) 0.17663(6) 0.25091(11) 0.0294(4) Uani 1 1 d .
H34 H 0.3195 0.1472 0.2523 0.035 Uiso 1 1 calc R
C35 C 0.2423(2) 0.19729(6) 0.17615(11) 0.0305(4) Uani 1 1 d .
C36 C 0.1583(2) 0.17474(7) 0.10108(12) 0.0374(4) Uani 1 1 d .
H36 H 0.1536 0.1453 0.1025 0.045 Uiso 1 1 calc R
C37 C 0.0859(3) 0.19593(7) 0.02822(12) 0.0442(5) Uani 1 1 d .
H37 H 0.0337 0.1808 -0.0201 0.053 Uiso 1 1 calc R
C38 C 0.0888(3) 0.24088(8) 0.02490(12) 0.0443(5) Uani 1 1 d .
H38 H 0.0391 0.2549 -0.0257 0.053 Uiso 1 1 calc R
C39 C 0.1636(2) 0.26350(7) 0.09496(12) 0.0379(4) Uani 1 1 d .
H39 H 0.1626 0.2929 0.0924 0.045 Uiso 1 1 calc R
C40 C 0.2441(2) 0.24263(6) 0.17285(11) 0.0311(4) Uani 1 1 d .
C41 C 0.3199(2) 0.26536(6) 0.24481(11) 0.0296(4) Uani 1 1 d .
H41 H 0.3199 0.2948 0.2422 0.036 Uiso 1 1 calc R
C42 C 0.3973(2) 0.24496(5) 0.32202(10) 0.0266(3) Uani 1 1 d .
C51 C 0.4793(2) 0.13058(5) 0.40465(10) 0.0287(4) Uani 1 1 d .
C52 C 0.6196(2) 0.10821(6) 0.36754(11) 0.0307(4) Uani 1 1 d .
C53 C 0.7643(3) 0.12897(6) 0.32826(12) 0.0359(4) Uani 1 1 d .
H53 H 0.7685 0.1584 0.3281 0.043 Uiso 1 1 calc R
C54 C 0.8972(3) 0.10663(7) 0.29087(13) 0.0447(5) Uani 1 1 d .
H54 H 0.9902 0.1210 0.2654 0.054 Uiso 1 1 calc R
C55 C 0.8946(3) 0.06195(8) 0.29049(14) 0.0496(5) Uani 1 1 d .
H55 H 0.9851 0.0470 0.2642 0.060 Uiso 1 1 calc R
C56 C 0.7603(3) 0.04076(7) 0.32843(13) 0.0438(5) Uani 1 1 d .
H56 H 0.7607 0.0113 0.3282 0.053 Uiso 1 1 calc R
C57 C 0.6183(3) 0.06276(6) 0.36865(11) 0.0347(4) Uani 1 1 d .
C58 C 0.4809(3) 0.04149(6) 0.40912(12) 0.0386(4) Uani 1 1 d .
H58 H 0.4807 0.0121 0.4101 0.046 Uiso 1 1 calc R
C59 C 0.3439(3) 0.06338(6) 0.44807(11) 0.0352(4) Uani 1 1 d .
C60 C 0.2039(3) 0.04207(7) 0.49223(13) 0.0431(5) Uani 1 1 d .
H60 H 0.2032 0.0126 0.4944 0.052 Uiso 1 1 calc R
C61 C 0.0729(3) 0.06389(8) 0.53077(15) 0.0507(5) Uani 1 1 d .
H61 H -0.0145 0.0494 0.5608 0.061 Uiso 1 1 calc R
C62 C 0.0680(3) 0.10858(7) 0.52573(14) 0.0476(5) Uani 1 1 d .
H62 H -0.0239 0.1233 0.5512 0.057 Uiso 1 1 calc R
C63 C 0.1975(3) 0.13012(6) 0.48363(12) 0.0379(4) Uani 1 1 d .
H63 H 0.1919 0.1595 0.4803 0.045 Uiso 1 1 calc R
C64 C 0.3410(2) 0.10873(6) 0.44471(11) 0.0317(4) Uani 1 1 d .
Si1 Si 0.46271(6) 0.409789(15) 0.39581(3) 0.02929(14) Uani 1 1 d .

loop_
_atom_site_aniso_label
_atom_site_aniso_U_11
_atom_site_aniso_U_22
_atom_site_aniso_U_33
_atom_site_aniso_U_23
_atom_site_aniso_U_13
_atom_site_aniso_U_12
C1 0.0331(8) 0.0301(9) 0.0255(7) 0.0018(6) 0.0006(7) 0.0005(7)
C2 0.0391(9) 0.0284(9) 0.0309(8) 0.0001(7) -0.0015(7) -0.0005(8)
C3 0.0369(9) 0.0349(10) 0.0408(9) -0.0011(8) -0.0010(8) 0.0002(8)
C4 0.0468(12) 0.0376(12) 0.0869(17) 0.0039(12) 0.0019(12) 0.0096(10)
C5 0.0351(11) 0.093(2) 0.0662(14) -0.0243(14) -0.0106(11) 0.0024(12)
C6 0.0379(9) 0.0322(10) 0.0391(9) 0.0053(7) -0.0003(8) 0.0003(8)
C7 0.0616(14) 0.0429(12) 0.0479(11) 0.0092(9) -0.0019(10) -0.0117(11)
C8 0.0575(13) 0.0480(12) 0.0349(9) -0.0002(8) 0.0018(9) 0.0016(10)
C9 0.0451(10) 0.0285(9) 0.0375(9) -0.0013(7) -0.0044(8) -0.0032(8)
C10 0.0639(14) 0.0496(13) 0.0348(10) -0.0025(9) 0.0008(9) -0.0076(11)
C11 0.0469(12) 0.0558(14) 0.0459(11) 0.0019(9) -0.0137(9) -0.0014(10)
C21 0.0319(8) 0.0233(8) 0.0272(8) 0.0011(6) 0.0022(7) 0.0009(7)
C22 0.0306(8) 0.0253(8) 0.0233(7) 0.0005(6) 0.0004(6) -0.0003(7)
C23 0.0349(9) 0.0243(8) 0.0288(8) -0.0028(6) 0.0015(7) -0.0019(7)
C24 0.0299(8) 0.0341(9) 0.0241(7) -0.0033(7) 0.0017(6) -0.0025(7)
C25 0.0389(9) 0.0367(10) 0.0288(8) -0.0072(7) 0.0003(7) -0.0027(8)
C26 0.0424(10) 0.0507(12) 0.0258(8) -0.0077(8) -0.0039(7) -0.0028(9)
C27 0.0456(11) 0.0532(12) 0.0247(8) 0.0034(8) -0.0049(8) 0.0017(10)
C28 0.0423(10) 0.0359(10) 0.0278(8) 0.0050(7) -0.0033(7) -0.0008(8)
C29 0.0333(8) 0.0349(9) 0.0222(7) 0.0018(6) 0.0002(7) -0.0012(7)
C30 0.0352(8) 0.0259(8) 0.0263(7) 0.0015(6) -0.0026(7) 0.0001(7)
C31 0.0314(8) 0.0257(8) 0.0231(7) 0.0001(6) -0.0006(6) -0.0016(7)
C32 0.0346(8) 0.0226(8) 0.0245(7) 0.0000(6) -0.0013(7) 0.0011(7)
C33 0.0316(8) 0.0272(9) 0.0226(7) 0.0011(6) -0.0008(6) -0.0001(7)
C34 0.0353(9) 0.0271(8) 0.0259(7) -0.0015(6) -0.0010(7) 0.0007(7)
C35 0.0308(8) 0.0387(10) 0.0220(7) -0.0015(7) -0.0002(6) 0.0009(7)
C36 0.0393(9) 0.0439(11) 0.0290(8) -0.0054(8) -0.0029(7) 0.0033(9)
C37 0.0447(11) 0.0641(14) 0.0235(8) -0.0044(8) -0.0076(8) 0.0037(10)
C38 0.0423(10) 0.0650(14) 0.0252(8) 0.0105(9) -0.0045(8) 0.0058(10)
C39 0.0384(9) 0.0459(11) 0.0293(8) 0.0107(8) 0.0002(7) 0.0040(9)
C40 0.0316(8) 0.0380(10) 0.0238(7) 0.0055(7) 0.0020(7) 0.0019(7)
C41 0.0317(8) 0.0287(9) 0.0284(8) 0.0048(6) 0.0021(7) 0.0015(7)
C42 0.0293(8) 0.0264(9) 0.0241(7) 0.0020(6) 0.0012(6) 0.0000(7)
C51 0.0394(9) 0.0249(8) 0.0213(7) -0.0002(6) -0.0064(7) -0.0025(7)
C52 0.0414(10) 0.0293(9) 0.0212(7) 0.0005(6) -0.0044(7) 0.0004(7)
C53 0.0442(10) 0.0341(10) 0.0292(8) 0.0033(7) -0.0016(7) 0.0006(8)
C54 0.0433(11) 0.0530(13) 0.0379(10) 0.0024(9) 0.0049(9) 0.0018(10)
C55 0.0548(13) 0.0535(13) 0.0406(10) -0.0028(9) 0.0030(9) 0.0167(11)
C56 0.0607(13) 0.0346(10) 0.0361(9) -0.0026(8) -0.0028(9) 0.0116(10)
C57 0.0496(11) 0.0287(9) 0.0254(8) 0.0000(7) -0.0049(7) 0.0043(8)
C58 0.0588(12) 0.0236(9) 0.0330(8) 0.0011(7) -0.0070(8) -0.0008(8)
C59 0.0490(11) 0.0284(9) 0.0277(8) 0.0010(7) -0.0062(8) -0.0065(8)
C60 0.0568(12) 0.0335(10) 0.0386(9) 0.0043(8) -0.0056(9) -0.0155(9)
C61 0.0524(12) 0.0561(14) 0.0438(10) 0.0043(10) 0.0033(10) -0.0192(11)
C62 0.0452(11) 0.0532(13) 0.0445(10) -0.0033(9) 0.0061(9) -0.0061(10)
C63 0.0450(11) 0.0350(10) 0.0336(9) -0.0023(7) 0.0006(8) -0.0040(8)
C64 0.0424(10) 0.0293(9) 0.0232(7) -0.0003(6) -0.0056(7) -0.0028(8)
Si1 0.0351(3) 0.0215(2) 0.0311(2) 0.00060(17) -0.00176(19) -0.00037(19)

loop_
_atom_type_symbol
_atom_type_description
_atom_type_scat_dispersion_real
_atom_type_scat_dispersion_imag
_atom_type_scat_source
C C 0.0181 0.0091 'International Tables Vol C Tables 4.2.6.8 and 6.1.1.4'
H H 0.0000 0.0000 'International Tables Vol C Tables 4.2.6.8 and 6.1.1.4'
Si Si 0.2541 0.3302 'International Tables Vol C Tables 4.2.6.8 and 6.1.1.4'

loop_
_exptl_crystal_face_index_h
_exptl_crystal_face_index_k
_exptl_crystal_face_index_l
_exptl_crystal_face_perp_dist
_exptl_oxdiff_crystal_face_indexfrac_h
_exptl_oxdiff_crystal_face_indexfrac_k
_exptl_oxdiff_crystal_face_indexfrac_l
_exptl_oxdiff_crystal_face_x
_exptl_oxdiff_crystal_face_y
_exptl_oxdiff_crystal_face_z
-5 0 0 0.0786 -4.9998 0.0033 0.0005 -0.6511 0.6443 -0.4087
0 -3 9 0.2140 -0.0000 -2.9994 9.0002 0.3146 -0.2708 -0.8743
1 -20 0 0.0524 1.0000 -19.9994 0.0002 0.8451 0.5261 -0.0275
0 -2 9 0.2139 -0.0000 -1.9995 9.0002 0.2788 -0.3036 -0.8688
5 2 -1 0.0771 4.9998 1.9965 -1.0006 0.5565 -0.6688 0.5150
-2 -1 9 0.1972 -2.0000 -0.9983 9.0004 -0.0173 -0.0786 -1.0269
2 1 -9 0.1843 2.0000 0.9983 -9.0004 0.0173 0.0786 1.0269
-4 14 0 0.0835 -3.9999 14.0017 0.0002 -1.0213 0.0570 -0.2505
0 20 1 0.0738 -0.0000 19.9988 0.9997 -0.6919 -0.6960 0.0139
-5 3 -3 0.1088 -4.9998 3.0030 -2.9996 -0.8274 0.6691 -0.1064
5 4 0 0.0756 4.9998 3.9965 -0.0006 0.5081 -0.7753 0.4306
4 -11 1 0.0724 3.9999 -11.0019 0.9998 0.9371 -0.1962 0.1716

loop_
_geom_angle_atom_site_label_1
_geom_angle_atom_site_label_2
_geom_angle_atom_site_label_3
_geom_angle
C2 C1 C21 178.91(18)
C1 C2 Si1 177.12(17)
C4 C3 C5 110.69(19)
C4 C3 Si1 113.88(15)
C5 C3 Si1 113.23(14)
C7 C6 C8 110.77(16)
C7 C6 Si1 114.24(14)
C8 C6 Si1 114.65(14)
C10 C9 C11 109.58(17)
C10 C9 Si1 113.14(14)
C11 C9 Si1 111.78(14)
C22 C21 C1 119.59(15)
C42 C21 C1 120.15(14)
C42 C21 C22 120.25(16)
C21 C22 C31 119.71(14)
C23 C22 C21 121.20(16)
C23 C22 C31 119.09(14)
C24 C23 C22 121.66(16)
C23 C24 C25 121.17(17)
C23 C24 C29 119.68(15)
C25 C24 C29 119.15(15)
C26 C25 C24 120.72(18)
C25 C26 C27 120.48(17)
C28 C27 C26 120.88(17)
C27 C28 C29 120.65(18)
C24 C29 C28 118.11(15)
C30 C29 C24 119.50(15)
C30 C29 C28 122.39(17)
C29 C30 C31 121.77(16)
C30 C31 C22 118.30(14)
C32 C31 C22 120.00(14)
C32 C31 C30 121.70(16)
C31 C32 C33 120.19(15)
C31 C32 C51 119.83(14)
C33 C32 C51 119.98(14)
C32 C33 C34 121.50(16)
C32 C33 C42 120.09(14)
C34 C33 C42 118.42(14)
C35 C34 C33 121.62(16)
C34 C35 C36 122.21(18)
C34 C35 C40 119.51(15)
C40 C35 C36 118.29(15)
C37 C36 C35 120.72(19)
C36 C37 C38 120.84(18)
C39 C38 C37 120.51(17)
C38 C39 C40 120.84(19)
C35 C40 C39 118.78(16)
C41 C40 C35 119.88(15)
C41 C40 C39 121.33(18)
C40 C41 C42 121.49(17)
C21 C42 C33 119.76(14)
C41 C42 C21 121.17(16)
C41 C42 C33 119.08(15)
C52 C51 C32 119.75(16)
C64 C51 C32 119.86(16)
C64 C51 C52 120.39(16)
C51 C52 C53 122.38(16)
C51 C52 C57 119.49(17)
C53 C52 C57 118.14(17)
C54 C53 C52 121.38(18)
C53 C54 C55 120.5(2)
C56 C55 C54 120.1(2)
C55 C56 C57 121.38(19)
C56 C57 C52 118.40(18)
C58 C57 C52 119.51(17)
C58 C57 C56 122.09(18)
C59 C58 C57 121.36(17)
C58 C59 C60 122.13(18)
C58 C59 C64 119.61(17)
C60 C59 C64 118.26(18)
C61 C60 C59 121.31(19)
C60 C61 C62 120.5(2)
C63 C62 C61 120.2(2)
C62 C63 C64 121.52(19)
C51 C64 C59 119.59(17)
C51 C64 C63 122.19(17)
C63 C64 C59 118.21(17)
C2 Si1 C3 105.72(9)
C2 Si1 C6 107.06(8)
C2 Si1 C9 107.47(8)
C3 Si1 C6 116.34(9)
C9 Si1 C3 110.88(9)
C9 Si1 C6 108.92(9)

loop_
_geom_bond_atom_site_label_1
_geom_bond_atom_site_label_2
_geom_bond_distance
C1 C2 1.203(3)
C1 C21 1.428(2)
C2 Si1 1.8369(19)
C3 C4 1.527(3)
C3 C5 1.536(3)
C3 Si1 1.888(2)
C6 C7 1.528(3)
C6 C8 1.534(3)
C6 Si1 1.8912(19)
C9 C10 1.534(3)
C9 C11 1.541(3)
C9 Si1 1.8862(18)
C21 C22 1.418(2)
C21 C42 1.414(2)
C22 C23 1.410(2)
C22 C31 1.446(2)
C23 C24 1.386(2)
C24 C25 1.430(2)
C24 C29 1.432(3)
C25 C26 1.352(3)
C26 C27 1.422(3)
C27 C28 1.358(3)
C28 C29 1.435(2)
C29 C30 1.391(2)
C30 C31 1.416(2)
C31 C32 1.412(2)
C32 C33 1.414(2)
C32 C51 1.502(2)
C33 C34 1.418(2)
C33 C42 1.444(2)
C34 C35 1.386(2)
C35 C36 1.439(2)
C35 C40 1.433(3)
C36 C37 1.357(3)
C37 C38 1.421(3)
C38 C39 1.357(3)
C39 C40 1.434(2)
C40 C41 1.383(2)
C41 C42 1.410(2)
C51 C52 1.407(3)
C51 C64 1.405(3)
C52 C53 1.422(3)
C52 C57 1.436(2)
C53 C54 1.364(3)
C54 C55 1.411(3)
C55 C56 1.358(3)
C56 C57 1.430(3)
C57 C58 1.393(3)
C58 C59 1.391(3)
C59 C60 1.433(3)
C59 C64 1.434(2)
C60 C61 1.352(3)
C61 C62 1.414(3)
C62 C63 1.362(3)
C63 C64 1.422(3)

loop_
_geom_torsion_atom_site_label_1
_geom_torsion_atom_site_label_2
_geom_torsion_atom_site_label_3
_geom_torsion_atom_site_label_4
_geom_torsion
C1 C2 Si1 C3 -42(3)
C1 C2 Si1 C6 -167(3)
C1 C2 Si1 C9 76(3)
C1 C21 C22 C23 0.5(2)
C1 C21 C22 C31 -179.98(15)
C1 C21 C42 C33 -179.70(15)
C1 C21 C42 C41 0.9(2)
C2 C1 C21 C22 -10(11)
C2 C1 C21 C42 169(11)
C4 C3 Si1 C2 174.81(15)
C4 C3 Si1 C6 -66.54(18)
C4 C3 Si1 C9 58.63(18)
C5 C3 Si1 C2 -57.56(18)
C5 C3 Si1 C6 61.09(19)
C5 C3 Si1 C9 -173.74(17)
C7 C6 Si1 C2 -165.49(14)
C7 C6 Si1 C3 76.60(16)
C7 C6 Si1 C9 -49.57(17)
C8 C6 Si1 C2 65.12(16)
C8 C6 Si1 C3 -52.79(18)
C8 C6 Si1 C9 -178.96(14)
C10 C9 Si1 C2 -63.26(17)
C10 C9 Si1 C3 51.83(17)
C10 C9 Si1 C6 -178.92(15)
C11 C9 Si1 C2 61.02(16)
C11 C9 Si1 C3 176.11(14)
C11 C9 Si1 C6 -54.64(16)
C21 C1 C2 Si1 -67(12)
C21 C22 C23 C24 -179.86(16)
C21 C22 C31 C30 179.90(15)
C21 C22 C31 C32 -0.4(2)
C22 C21 C42 C33 -0.2(2)
C22 C21 C42 C41 -179.65(15)
C22 C23 C24 C25 179.26(16)
C22 C23 C24 C29 -0.2(3)
C22 C31 C32 C33 -0.1(2)
C22 C31 C32 C51 -179.76(15)
C23 C22 C31 C30 -0.6(2)
C23 C22 C31 C32 179.13(15)
C23 C24 C25 C26 -179.46(17)
C23 C24 C29 C28 179.54(16)
C23 C24 C29 C30 -0.4(2)
C24 C25 C26 C27 -0.2(3)
C24 C29 C30 C31 0.4(3)
C25 C24 C29 C28 0.1(2)
C25 C24 C29 C30 -179.82(16)
C25 C26 C27 C28 0.4(3)
C26 C27 C28 C29 -0.3(3)
C27 C28 C29 C24 0.1(3)
C27 C28 C29 C30 180.00(18)
C28 C29 C30 C31 -179.51(16)
C29 C24 C25 C26 0.0(3)
C29 C30 C31 C22 0.1(2)
C29 C30 C31 C32 -179.67(16)
C30 C31 C32 C33 179.60(16)
C30 C31 C32 C51 0.0(2)
C31 C22 C23 C24 0.7(2)
C31 C32 C33 C34 -179.42(16)
C31 C32 C33 C42 0.5(2)
C31 C32 C51 C52 -89.60(19)
C31 C32 C51 C64 90.3(2)
C32 C33 C34 C35 -179.94(16)
C32 C33 C42 C21 -0.3(2)
C32 C33 C42 C41 179.16(15)
C32 C51 C52 C53 1.4(2)
C32 C51 C52 C57 -178.41(14)
C32 C51 C64 C59 -179.61(14)
C32 C51 C64 C63 -0.4(2)
C33 C32 C51 C52 90.8(2)
C33 C32 C51 C64 -89.28(19)
C33 C34 C35 C36 -178.73(16)
C33 C34 C35 C40 0.9(3)
C34 C33 C42 C21 179.59(15)
C34 C33 C42 C41 -0.9(2)
C34 C35 C36 C37 -179.09(18)
C34 C35 C40 C39 179.96(16)
C34 C35 C40 C41 -1.1(3)
C35 C36 C37 C38 -1.0(3)
C35 C40 C41 C42 0.4(3)
C36 C35 C40 C39 -0.4(2)
C36 C35 C40 C41 178.47(16)
C36 C37 C38 C39 -0.3(3)
C37 C38 C39 C40 1.2(3)
C38 C39 C40 C35 -0.8(3)
C38 C39 C40 C41 -179.70(18)
C39 C40 C41 C42 179.22(16)
C40 C35 C36 C37 1.3(3)
C40 C41 C42 C21 -179.86(16)
C40 C41 C42 C33 0.7(2)
C42 C21 C22 C23 -178.96(15)
C42 C21 C22 C31 0.5(2)
C42 C33 C34 C35 0.2(2)
C51 C32 C33 C34 0.2(2)
C51 C32 C33 C42 -179.92(15)
C51 C52 C53 C54 -178.57(16)
C51 C52 C57 C56 178.46(15)
C51 C52 C57 C58 -2.0(2)
C52 C51 C64 C59 0.3(2)
C52 C51 C64 C63 179.50(15)
C52 C53 C54 C55 -0.2(3)
C52 C57 C58 C59 0.4(2)
C53 C52 C57 C56 -1.4(2)
C53 C52 C57 C58 178.10(15)
C53 C54 C55 C56 -0.7(3)
C54 C55 C56 C57 0.6(3)
C55 C56 C57 C52 0.5(3)
C55 C56 C57 C58 -178.99(18)
C56 C57 C58 C59 179.90(16)
C57 C52 C53 C54 1.3(2)
C57 C58 C59 C60 -178.24(17)
C57 C58 C59 C64 1.6(2)
C58 C59 C60 C61 179.14(18)
C58 C59 C64 C51 -2.0(2)
C58 C59 C64 C63 178.84(16)
C59 C60 C61 C62 2.1(3)
C60 C59 C64 C51 177.87(15)
C60 C59 C64 C63 -1.3(2)
C60 C61 C62 C63 -1.4(3)
C61 C62 C63 C64 -0.7(3)
C62 C63 C64 C51 -177.17(17)
C62 C63 C64 C59 2.0(3)
C64 C51 C52 C53 -178.50(15)
C64 C51 C52 C57 1.7(2)
C64 C59 C60 C61 -0.7(3)
